data_4077934
loop_
_publ_author_name
'Harhausen, Marcel'
'Fr\"ohlich, Roland'
'Kehr, Gerald'
'Erker, Gerhard'

_publ_section_title
;
 Reactions of Modified Intermolecular Frustrated P/B Lewis Pairs with
 Dihydrogen, Ethene, and Carbon Dioxide
;
_journal_issue 7
_journal_name_full Organometallics
_journal_page_first 2801
_journal_paper_doi 10.1021/om201076f
_journal_volume 31
_journal_year 2012
_chemical_formula_sum 'C51 H51 B F15 P'
_chemical_formula_weight 990.70
_chemical_name_systematic
; 
 ? 
;
_space_group_IT_number 2
_symmetry_cell_setting triclinic
_symmetry_space_group_name_Hall '-P 1'
_symmetry_space_group_name_H-M 'P -1'
_atom_sites_solution_hydrogens 'at B and P from difmap, others geom'
_atom_sites_solution_primary direct
_atom_sites_solution_secondary difmap
_audit_creation_method SHELXL-97
_cell_angle_alpha 71.304(2)
_cell_angle_beta 70.488(2)
_cell_angle_gamma 70.734(2)
_cell_formula_units_Z 2
_cell_length_a 12.6283(5)
_cell_length_b 13.1720(5)
_cell_length_c 16.6906(8)
_cell_measurement_reflns_used 7526
_cell_measurement_temperature 223(2)
_cell_measurement_theta_max 68.25
_cell_measurement_theta_min 0.88
_cell_volume 2400.31(18)
_computing_cell_refinement 'Collect (Nonius B.V., 1998)'
_computing_data_collection 'Collect (Nonius B.V., 1998)'
_computing_data_reduction 'Denzo-SMN (Otwinowski & Minor, 1997)'
_computing_molecular_graphics 'XP (BrukerAXS, 2000)'
_computing_publication_material 'SHELXL-97 (Sheldrick, 1997)'
_computing_structure_refinement 'SHELXL-97 (Sheldrick, 1997)'
_computing_structure_solution 'SHELXS-97 (Sheldrick, 1990)'
_diffrn_ambient_temperature 223(2)
_diffrn_measured_fraction_theta_full 0.964
_diffrn_measured_fraction_theta_max 0.964
_diffrn_measurement_device_type 'Nonius KappaCCD APEXII'
_diffrn_measurement_method '\w and \f scans'
_diffrn_radiation_monochromator graphite
_diffrn_radiation_source 'fine-focus sealed tube'
_diffrn_radiation_type CuK\a
_diffrn_radiation_wavelength 1.54178
_diffrn_reflns_av_R_equivalents 0.065
_diffrn_reflns_av_sigmaI/netI 0.0395
_diffrn_reflns_limit_h_max 14
_diffrn_reflns_limit_h_min -14
_diffrn_reflns_limit_k_max 15
_diffrn_reflns_limit_k_min -14
_diffrn_reflns_limit_l_max 19
_diffrn_reflns_limit_l_min -18
_diffrn_reflns_number 30346
_diffrn_reflns_theta_full 67.49
_diffrn_reflns_theta_max 67.49
_diffrn_reflns_theta_min 3.66
_exptl_absorpt_coefficient_mu 1.334
_exptl_absorpt_correction_T_max 0.8563
_exptl_absorpt_correction_T_min 0.7762
_exptl_absorpt_correction_type multi-scan
_exptl_absorpt_process_details 'denzo (Otwinowski, Borek, Majewski & Minor, 2003)'
_exptl_crystal_colour colourless
_exptl_crystal_density_diffrn 1.371
_exptl_crystal_density_method 'not measured'
_exptl_crystal_description block
_exptl_crystal_F_000 1024
_exptl_crystal_size_max 0.20
_exptl_crystal_size_mid 0.12
_exptl_crystal_size_min 0.12
_refine_diff_density_max 0.201
_refine_diff_density_min -0.272
_refine_diff_density_rms 0.040
_refine_ls_extinction_method none
_refine_ls_goodness_of_fit_ref 1.021
_refine_ls_hydrogen_treatment mixed
_refine_ls_matrix_type full
_refine_ls_number_parameters 625
_refine_ls_number_reflns 8313
_refine_ls_number_restraints 0
_refine_ls_restrained_S_all 1.021
_refine_ls_R_factor_all 0.0742
_refine_ls_R_factor_gt 0.0537
_refine_ls_shift/su_max 0.000
_refine_ls_shift/su_mean 0.000
_refine_ls_structure_factor_coef Fsqd
_refine_ls_weighting_details 'calc w=1/[\s^2^(Fo^2^)+(0.0486P)^2^+1.3966P] where P=(Fo^2^+2Fc^2^)/3'
_refine_ls_weighting_scheme calc
_refine_ls_wR_factor_gt 0.1236
_refine_ls_wR_factor_ref 0.1371
_reflns_number_gt 6216
_reflns_number_total 8313
_reflns_threshold_expression >2sigma(I)
_cod_data_source_file om201076f_si_002.cif
_cod_data_source_block erk5479
_cod_original_cell_volume 2400.31(17)
_cod_original_sg_symbol_H-M P-1
_cod_database_code 4077934

loop_
_symmetry_equiv_pos_as_xyz
'x, y, z'
'-x, -y, -z'

loop_
_atom_site_label
_atom_site_type_symbol
_atom_site_fract_x
_atom_site_fract_y
_atom_site_fract_z
_atom_site_U_iso_or_equiv
_atom_site_adp_type
_atom_site_occupancy
_atom_site_symmetry_multiplicity
_atom_site_calc_flag
_atom_site_refinement_flags
P1 P 0.19317(5) 0.75515(5) 0.22737(4) 0.04296(16) Uani 1 1 d .
H1 H 0.242(2) 0.7392(19) 0.2883(16) 0.052 Uiso 1 1 d .
B1 B 0.7010(3) 0.6200(3) 0.2021(2) 0.0611(8) Uani 1 1 d .
H2 H 0.626(2) 0.693(2) 0.1763(19) 0.073 Uiso 1 1 d .
C11 C 0.04929(19) 0.84259(19) 0.25420(15) 0.0442(5) Uani 1 1 d .
C12 C 0.02612(19) 0.92322(19) 0.30008(15) 0.0427(5) Uani 1 1 d .
C13 C -0.0865(2) 0.9885(2) 0.31818(19) 0.0577(7) Uani 1 1 d .
H13 H -0.1048 1.0419 0.3502 0.069 Uiso 1 1 calc R
C14 C -0.1725(2) 0.9769(3) 0.2903(2) 0.0721(9) Uani 1 1 d .
H14 H -0.2478 1.0228 0.3030 0.087 Uiso 1 1 calc R
C15 C -0.1486(2) 0.8991(3) 0.2443(2) 0.0704(8) Uani 1 1 d .
H15 H -0.2071 0.8921 0.2249 0.085 Uiso 1 1 calc R
C16 C -0.0380(2) 0.8309(2) 0.22659(19) 0.0582(7) Uani 1 1 d .
H16 H -0.0215 0.7766 0.1959 0.070 Uiso 1 1 calc R
C21 C 0.11939(18) 0.93901(19) 0.32895(15) 0.0412(5) Uani 1 1 d .
C22 C 0.17699(19) 1.02245(19) 0.27906(15) 0.0423(5) Uani 1 1 d .
C23 C 0.2654(2) 1.0309(2) 0.30708(17) 0.0492(6) Uani 1 1 d .
H23 H 0.3049 1.0862 0.2740 0.059 Uiso 1 1 calc R
C24 C 0.2974(2) 0.9607(2) 0.38197(18) 0.0528(6) Uani 1 1 d .
C25 C 0.2364(2) 0.8814(2) 0.43104(17) 0.0513(6) Uani 1 1 d .
H25 H 0.2557 0.8346 0.4827 0.062 Uiso 1 1 calc R
C26 C 0.1474(2) 0.86880(19) 0.40634(15) 0.0441(5) Uani 1 1 d .
C31 C 0.1440(2) 1.1035(2) 0.19805(16) 0.0511(6) Uani 1 1 d .
H31 H 0.1093 1.0665 0.1738 0.061 Uiso 1 1 calc R
C32 C 0.0521(3) 1.2075(2) 0.2203(2) 0.0719(8) Uani 1 1 d .
H32A H -0.0148 1.1863 0.2644 0.108 Uiso 1 1 calc R
H32B H 0.0285 1.2550 0.1681 0.108 Uiso 1 1 calc R
H32C H 0.0843 1.2470 0.2427 0.108 Uiso 1 1 calc R
C33 C 0.2475(3) 1.1371(3) 0.12661(18) 0.0680(8) Uani 1 1 d .
H33A H 0.2765 1.1831 0.1452 0.102 Uiso 1 1 calc R
H33B H 0.2235 1.1782 0.0733 0.102 Uiso 1 1 calc R
H33C H 0.3083 1.0712 0.1159 0.102 Uiso 1 1 calc R
C34 C 0.3962(3) 0.9698(3) 0.4096(2) 0.0755(9) Uani 1 1 d .
H34 H 0.4053 0.9101 0.4628 0.091 Uiso 1 1 calc R
C35 C 0.5103(3) 0.9505(4) 0.3400(3) 0.1097(14) Uani 1 1 d .
H35A H 0.5220 0.8829 0.3231 0.165 Uiso 1 1 calc R
H35B H 0.5737 0.9441 0.3633 0.165 Uiso 1 1 calc R
H35C H 0.5078 1.0124 0.2892 0.165 Uiso 1 1 calc R
C36 C 0.3690(4) 1.0785(3) 0.4340(3) 0.1161(16) Uani 1 1 d .
H36A H 0.3588 1.1392 0.3833 0.174 Uiso 1 1 calc R
H36B H 0.4324 1.0802 0.4535 0.174 Uiso 1 1 calc R
H36C H 0.2982 1.0859 0.4806 0.174 Uiso 1 1 calc R
C37 C 0.0796(2) 0.7835(2) 0.46472(17) 0.0520(6) Uani 1 1 d .
H37 H 0.0415 0.7688 0.4280 0.062 Uiso 1 1 calc R
C38 C -0.0159(3) 0.8322(3) 0.5361(2) 0.1031(14) Uani 1 1 d .
H38A H 0.0183 0.8468 0.5740 0.155 Uiso 1 1 calc R
H38B H -0.0630 0.7801 0.5702 0.155 Uiso 1 1 calc R
H38C H -0.0642 0.9008 0.5098 0.155 Uiso 1 1 calc R
C39 C 0.1556(3) 0.6732(3) 0.5022(2) 0.0777(9) Uani 1 1 d .
H39A H 0.2213 0.6494 0.4558 0.117 Uiso 1 1 calc R
H39B H 0.1106 0.6182 0.5279 0.117 Uiso 1 1 calc R
H39C H 0.1833 0.6817 0.5467 0.117 Uiso 1 1 calc R
C41 C 0.1876(2) 0.6186(2) 0.22840(17) 0.0506(6) Uani 1 1 d .
H41 H 0.1367 0.6285 0.1910 0.061 Uiso 1 1 calc R
C42 C 0.1318(3) 0.5625(2) 0.32134(19) 0.0657(8) Uani 1 1 d .
H42A H 0.0544 0.6087 0.3417 0.079 Uiso 1 1 calc R
H42B H 0.1787 0.5547 0.3604 0.079 Uiso 1 1 calc R
C43 C 0.1220(3) 0.4483(3) 0.3252(2) 0.0835(10) Uani 1 1 d .
H43A H 0.0909 0.4120 0.3860 0.100 Uiso 1 1 calc R
H43B H 0.0678 0.4568 0.2916 0.100 Uiso 1 1 calc R
C44 C 0.2391(3) 0.3763(2) 0.2884(3) 0.0803(10) Uani 1 1 d .
H44A H 0.2905 0.3605 0.3261 0.096 Uiso 1 1 calc R
H44B H 0.2292 0.3057 0.2881 0.096 Uiso 1 1 calc R
C45 C 0.2941(3) 0.4322(2) 0.1967(2) 0.0760(9) Uani 1 1 d .
H45A H 0.2465 0.4411 0.1579 0.091 Uiso 1 1 calc R
H45B H 0.3709 0.3853 0.1759 0.091 Uiso 1 1 calc R
C46 C 0.3064(2) 0.5455(2) 0.1924(2) 0.0661(8) Uani 1 1 d .
H46A H 0.3388 0.5811 0.1317 0.079 Uiso 1 1 calc R
H46B H 0.3598 0.5364 0.2268 0.079 Uiso 1 1 calc R
C51 C 0.2769(2) 0.8269(2) 0.12744(16) 0.0473(6) Uani 1 1 d .
H51 H 0.2539 0.9053 0.1306 0.057 Uiso 1 1 calc R
C52 C 0.2458(2) 0.8266(2) 0.04694(17) 0.0592(7) Uani 1 1 d .
H52A H 0.1624 0.8588 0.0528 0.071 Uiso 1 1 calc R
H52B H 0.2639 0.7504 0.0416 0.071 Uiso 1 1 calc R
C53 C 0.3142(3) 0.8936(3) -0.0345(2) 0.0780(9) Uani 1 1 d .
H53A H 0.2980 0.8888 -0.0864 0.094 Uiso 1 1 calc R
H53B H 0.2889 0.9715 -0.0319 0.094 Uiso 1 1 calc R
C54 C 0.4437(3) 0.8521(3) -0.0425(2) 0.0764(9) Uani 1 1 d .
H54A H 0.4704 0.7764 -0.0505 0.092 Uiso 1 1 calc R
H54B H 0.4845 0.8988 -0.0942 0.092 Uiso 1 1 calc R
C55 C 0.4730(2) 0.8538(3) 0.0376(2) 0.0677(8) Uani 1 1 d .
H55A H 0.4539 0.9305 0.0421 0.081 Uiso 1 1 calc R
H55B H 0.5566 0.8230 0.0316 0.081 Uiso 1 1 calc R
C56 C 0.4072(2) 0.7875(2) 0.12027(19) 0.0602(7) Uani 1 1 d .
H56A H 0.4226 0.7958 0.1713 0.072 Uiso 1 1 calc R
H56B H 0.4342 0.7089 0.1196 0.072 Uiso 1 1 calc R
C61 C 0.6828(2) 0.5030(2) 0.20065(19) 0.0593(7) Uani 1 1 d .
F62 F 0.7387(2) 0.39911(15) 0.33082(14) 0.1116(8) Uani 1 1 d .
C62 C 0.6955(3) 0.4061(2) 0.2648(2) 0.0724(8) Uani 1 1 d .
F63 F 0.6789(2) 0.22249(16) 0.33363(15) 0.1190(8) Uani 1 1 d .
C63 C 0.6669(3) 0.3135(3) 0.2670(2) 0.0795(9) Uani 1 1 d .
F64 F 0.5980(2) 0.22198(18) 0.20243(17) 0.1174(8) Uani 1 1 d .
C64 C 0.6275(3) 0.3122(3) 0.2009(3) 0.0783(9) Uani 1 1 d .
F65 F 0.58254(19) 0.40294(18) 0.06543(15) 0.1023(7) Uani 1 1 d .
C65 C 0.6180(3) 0.4035(3) 0.1332(2) 0.0692(8) Uani 1 1 d .
F66 F 0.63415(15) 0.58316(14) 0.06511(11) 0.0759(5) Uani 1 1 d .
C66 C 0.6454(2) 0.4957(2) 0.13422(19) 0.0599(7) Uani 1 1 d .
C71 C 0.8237(2) 0.6445(2) 0.13655(19) 0.0603(7) Uani 1 1 d .
F72 F 0.93141(19) 0.45846(18) 0.1550(2) 0.1269(9) Uani 1 1 d .
C72 C 0.9259(3) 0.5657(3) 0.1151(3) 0.0800(9) Uani 1 1 d .
F73 F 1.12140(18) 0.5077(2) 0.0375(2) 0.1349(10) Uani 1 1 d .
C73 C 1.0258(3) 0.5901(4) 0.0551(3) 0.0892(11) Uani 1 1 d .
F74 F 1.12344(18) 0.7224(2) -0.04561(15) 0.1191(8) Uani 1 1 d .
C74 C 1.0274(3) 0.6976(4) 0.0135(2) 0.0838(10) Uani 1 1 d .
F75 F 0.9308(2) 0.8848(2) -0.00692(15) 0.1073(7) Uani 1 1 d .
C75 C 0.9299(3) 0.7786(3) 0.0333(2) 0.0736(8) Uani 1 1 d .
F76 F 0.73921(15) 0.83615(14) 0.10870(12) 0.0793(5) Uani 1 1 d .
C76 C 0.8325(2) 0.7502(2) 0.09302(19) 0.0600(7) Uani 1 1 d .
C81 C 0.6785(2) 0.6277(2) 0.3028(2) 0.0605(7) Uani 1 1 d .
F82 F 0.87201(15) 0.61653(18) 0.29587(13) 0.0887(6) Uani 1 1 d .
C82 C 0.7598(3) 0.6265(2) 0.3418(2) 0.0656(7) Uani 1 1 d .
F83 F 0.8204(2) 0.6319(2) 0.45991(15) 0.1167(8) Uani 1 1 d .
C83 C 0.7354(3) 0.6333(3) 0.4271(2) 0.0802(9) Uani 1 1 d .
F84 F 0.6004(2) 0.6434(2) 0.56314(15) 0.1253(8) Uani 1 1 d .
C84 C 0.6260(4) 0.6385(3) 0.4787(2) 0.0854(10) Uani 1 1 d .
F85 F 0.43316(19) 0.6415(2) 0.49609(15) 0.1176(8) Uani 1 1 d .
C85 C 0.5415(3) 0.6386(3) 0.4449(2) 0.0805(9) Uani 1 1 d .
F86 F 0.48094(15) 0.63300(18) 0.32987(14) 0.0967(6) Uani 1 1 d .
C86 C 0.5692(3) 0.6333(3) 0.3591(2) 0.0709(8) Uani 1 1 d .

loop_
_atom_site_aniso_label
_atom_site_aniso_U_11
_atom_site_aniso_U_22
_atom_site_aniso_U_33
_atom_site_aniso_U_23
_atom_site_aniso_U_13
_atom_site_aniso_U_12
P1 0.0377(3) 0.0440(3) 0.0477(3) -0.0116(3) -0.0095(2) -0.0115(2)
B1 0.0552(18) 0.0520(18) 0.076(2) -0.0138(16) -0.0279(16) -0.0034(15)
C11 0.0396(12) 0.0474(13) 0.0470(13) -0.0105(11) -0.0106(10) -0.0136(10)
C12 0.0378(12) 0.0438(13) 0.0461(13) -0.0096(11) -0.0085(10) -0.0128(10)
C13 0.0406(14) 0.0585(16) 0.0776(19) -0.0293(14) -0.0104(12) -0.0087(12)
C14 0.0391(14) 0.075(2) 0.108(3) -0.0391(19) -0.0204(15) -0.0026(13)
C15 0.0445(15) 0.080(2) 0.103(2) -0.0392(18) -0.0297(15) -0.0085(14)
C16 0.0485(15) 0.0633(17) 0.0745(18) -0.0297(15) -0.0191(13) -0.0123(13)
C21 0.0362(12) 0.0434(12) 0.0457(13) -0.0161(11) -0.0076(10) -0.0096(10)
C22 0.0389(12) 0.0416(12) 0.0450(13) -0.0123(10) -0.0063(10) -0.0109(10)
C23 0.0430(13) 0.0490(14) 0.0565(15) -0.0097(12) -0.0091(11) -0.0193(11)
C24 0.0474(14) 0.0519(15) 0.0628(16) -0.0090(13) -0.0191(12) -0.0163(12)
C25 0.0526(14) 0.0505(14) 0.0531(15) -0.0065(12) -0.0198(12) -0.0150(12)
C26 0.0425(13) 0.0446(13) 0.0447(13) -0.0122(11) -0.0073(10) -0.0126(10)
C31 0.0587(15) 0.0481(14) 0.0493(14) -0.0078(11) -0.0172(12) -0.0168(12)
C32 0.080(2) 0.0547(17) 0.075(2) -0.0110(15) -0.0323(17) -0.0006(15)
C33 0.085(2) 0.0697(18) 0.0516(16) -0.0016(14) -0.0133(14) -0.0384(16)
C34 0.073(2) 0.0692(19) 0.098(2) 0.0052(17) -0.0502(19) -0.0310(16)
C35 0.059(2) 0.120(3) 0.154(4) -0.005(3) -0.040(2) -0.040(2)
C36 0.131(4) 0.100(3) 0.170(4) -0.038(3) -0.099(3) -0.029(3)
C37 0.0574(15) 0.0510(14) 0.0499(14) -0.0079(12) -0.0095(12) -0.0248(12)
C38 0.116(3) 0.089(2) 0.087(2) -0.034(2) 0.041(2) -0.060(2)
C39 0.093(2) 0.0687(19) 0.072(2) 0.0147(16) -0.0350(18) -0.0378(17)
C41 0.0496(14) 0.0460(14) 0.0576(15) -0.0104(12) -0.0143(12) -0.0150(11)
C42 0.0658(18) 0.0597(17) 0.0679(18) -0.0075(14) -0.0071(14) -0.0281(14)
C43 0.089(2) 0.0627(19) 0.097(3) -0.0039(18) -0.0131(19) -0.0425(18)
C44 0.085(2) 0.0455(16) 0.119(3) -0.0050(18) -0.043(2) -0.0239(16)
C45 0.0707(19) 0.0469(16) 0.107(3) -0.0224(17) -0.0187(18) -0.0097(14)
C46 0.0585(17) 0.0469(15) 0.082(2) -0.0144(14) -0.0054(14) -0.0131(13)
C51 0.0469(13) 0.0400(13) 0.0537(14) -0.0109(11) -0.0083(11) -0.0140(10)
C52 0.0532(15) 0.0633(17) 0.0563(16) -0.0124(13) -0.0117(12) -0.0125(13)
C53 0.082(2) 0.079(2) 0.0537(17) 0.0021(15) -0.0098(15) -0.0204(17)
C54 0.073(2) 0.081(2) 0.0591(18) -0.0066(16) 0.0046(15) -0.0301(17)
C55 0.0552(16) 0.0663(18) 0.074(2) -0.0138(15) 0.0024(14) -0.0276(14)
C56 0.0438(14) 0.0679(17) 0.0650(17) -0.0118(14) -0.0056(12) -0.0211(13)
C61 0.0593(16) 0.0532(16) 0.0673(18) -0.0168(14) -0.0237(14) -0.0066(13)
F62 0.193(2) 0.0621(11) 0.0985(15) -0.0104(10) -0.0930(16) -0.0068(13)
C62 0.100(2) 0.0548(18) 0.0661(19) -0.0149(15) -0.0359(18) -0.0091(16)
F63 0.193(3) 0.0548(11) 0.0919(15) -0.0085(11) -0.0285(15) -0.0260(13)
C63 0.103(3) 0.0527(18) 0.073(2) -0.0152(16) -0.0142(19) -0.0151(17)
F64 0.141(2) 0.0882(14) 0.146(2) -0.0492(14) -0.0238(16) -0.0502(14)
C64 0.080(2) 0.066(2) 0.095(3) -0.0364(19) -0.0107(19) -0.0211(17)
F65 0.1102(16) 0.1143(16) 0.1115(16) -0.0538(13) -0.0503(13) -0.0163(12)
C65 0.0602(18) 0.081(2) 0.077(2) -0.0413(18) -0.0170(15) -0.0091(15)
F66 0.0787(11) 0.0759(11) 0.0645(10) -0.0169(9) -0.0272(9) 0.0008(9)
C66 0.0500(15) 0.0619(17) 0.0615(17) -0.0190(14) -0.0145(13) -0.0014(13)
C71 0.0575(16) 0.0591(17) 0.0678(18) -0.0187(14) -0.0268(14) -0.0042(13)
F72 0.0829(14) 0.0702(14) 0.205(3) -0.0253(15) -0.0470(16) 0.0137(11)
C72 0.067(2) 0.068(2) 0.107(3) -0.0273(19) -0.0359(19) -0.0001(16)
F73 0.0641(13) 0.158(2) 0.186(3) -0.095(2) -0.0289(14) 0.0175(13)
C73 0.0497(19) 0.116(3) 0.111(3) -0.060(3) -0.0257(19) 0.0051(19)
F74 0.0719(13) 0.204(3) 0.1027(16) -0.0689(17) 0.0019(11) -0.0547(15)
C74 0.059(2) 0.134(3) 0.077(2) -0.047(2) -0.0133(17) -0.030(2)
F75 0.1080(16) 0.1110(17) 0.1019(15) -0.0041(13) -0.0171(12) -0.0563(13)
C75 0.074(2) 0.089(2) 0.069(2) -0.0190(18) -0.0238(17) -0.0293(19)
F76 0.0751(11) 0.0588(10) 0.0969(13) -0.0163(9) -0.0175(10) -0.0142(9)
C76 0.0568(16) 0.0660(18) 0.0614(17) -0.0193(14) -0.0205(14) -0.0109(14)
C81 0.0600(17) 0.0468(15) 0.0752(19) -0.0156(14) -0.0240(15) -0.0060(12)
F82 0.0662(11) 0.1216(16) 0.0915(13) -0.0296(12) -0.0249(10) -0.0310(11)
C82 0.0616(18) 0.0620(18) 0.077(2) -0.0201(15) -0.0189(15) -0.0159(14)
F83 0.1157(17) 0.164(2) 0.1013(16) -0.0434(15) -0.0460(14) -0.0444(16)
C83 0.086(2) 0.083(2) 0.084(2) -0.0248(19) -0.037(2) -0.0172(18)
F84 0.136(2) 0.157(2) 0.0813(15) -0.0472(15) -0.0219(14) -0.0221(17)
C84 0.097(3) 0.083(2) 0.074(2) -0.0278(19) -0.024(2) -0.008(2)
F85 0.0783(14) 0.145(2) 0.1053(16) -0.0408(15) 0.0009(12) -0.0113(13)
C85 0.069(2) 0.075(2) 0.084(2) -0.0241(18) -0.0116(18) -0.0038(16)
F86 0.0581(11) 0.1264(17) 0.1073(15) -0.0358(13) -0.0217(10) -0.0165(11)
C86 0.0612(19) 0.0656(19) 0.088(2) -0.0223(17) -0.0268(17) -0.0063(14)

loop_
_atom_type_symbol
_atom_type_description
_atom_type_scat_dispersion_real
_atom_type_scat_dispersion_imag
_atom_type_scat_source
C C 0.0181 0.0091 'International Tables Vol C Tables 4.2.6.8 and 6.1.1.4'
H H 0.0000 0.0000 'International Tables Vol C Tables 4.2.6.8 and 6.1.1.4'
B B 0.0090 0.0039 'International Tables Vol C Tables 4.2.6.8 and 6.1.1.4'
F F 0.0727 0.0534 'International Tables Vol C Tables 4.2.6.8 and 6.1.1.4'
P P 0.2955 0.4335 'International Tables Vol C Tables 4.2.6.8 and 6.1.1.4'

loop_
_geom_angle_atom_site_label_1
_geom_angle_atom_site_label_2
_geom_angle_atom_site_label_3
_geom_angle
C11 P1 C51 108.94(11)
C11 P1 C41 110.73(11)
C51 P1 C41 116.04(12)
C11 P1 H1 108.4(10)
C51 P1 H1 107.1(11)
C41 P1 H1 105.4(10)
C71 B1 C81 114.6(2)
C71 B1 C61 112.6(2)
C81 B1 C61 110.8(2)
C71 B1 H2 106.6(14)
C81 B1 H2 103.8(14)
C61 B1 H2 107.9(14)
C16 C11 C12 120.6(2)
C16 C11 P1 118.97(19)
C12 C11 P1 120.40(17)
C13 C12 C11 117.5(2)
C13 C12 C21 120.8(2)
C11 C12 C21 121.62(19)
C14 C13 C12 121.6(3)
C14 C13 H13 119.2
C12 C13 H13 119.2
C15 C14 C13 120.5(3)
C15 C14 H14 119.8
C13 C14 H14 119.8
C14 C15 C16 119.6(3)
C14 C15 H15 120.2
C16 C15 H15 120.2
C15 C16 C11 120.1(2)
C15 C16 H16 119.9
C11 C16 H16 119.9
C22 C21 C26 120.9(2)
C22 C21 C12 120.3(2)
C26 C21 C12 118.8(2)
C23 C22 C21 117.9(2)
C23 C22 C31 120.1(2)
C21 C22 C31 122.0(2)
C24 C23 C22 122.6(2)
C24 C23 H23 118.7
C22 C23 H23 118.7
C25 C24 C23 117.9(2)
C25 C24 C34 120.6(2)
C23 C24 C34 121.5(2)
C24 C25 C26 122.1(2)
C24 C25 H25 118.9
C26 C25 H25 118.9
C25 C26 C21 118.5(2)
C25 C26 C37 120.0(2)
C21 C26 C37 121.4(2)
C22 C31 C33 113.3(2)
C22 C31 C32 111.5(2)
C33 C31 C32 109.5(2)
C22 C31 H31 107.4
C33 C31 H31 107.4
C32 C31 H31 107.4
C31 C32 H32A 109.5
C31 C32 H32B 109.5
H32A C32 H32B 109.5
C31 C32 H32C 109.5
H32A C32 H32C 109.5
H32B C32 H32C 109.5
C31 C33 H33A 109.5
C31 C33 H33B 109.5
H33A C33 H33B 109.5
C31 C33 H33C 109.5
H33A C33 H33C 109.5
H33B C33 H33C 109.5
C36 C34 C24 111.7(3)
C36 C34 C35 111.8(3)
C24 C34 C35 111.3(3)
C36 C34 H34 107.2
C24 C34 H34 107.2
C35 C34 H34 107.2
C34 C35 H35A 109.5
C34 C35 H35B 109.5
H35A C35 H35B 109.5
C34 C35 H35C 109.5
H35A C35 H35C 109.5
H35B C35 H35C 109.5
C34 C36 H36A 109.5
C34 C36 H36B 109.5
H36A C36 H36B 109.5
C34 C36 H36C 109.5
H36A C36 H36C 109.5
H36B C36 H36C 109.5
C38 C37 C26 109.7(2)
C38 C37 C39 111.8(3)
C26 C37 C39 113.6(2)
C38 C37 H37 107.1
C26 C37 H37 107.1
C39 C37 H37 107.1
C37 C38 H38A 109.5
C37 C38 H38B 109.5
H38A C38 H38B 109.5
C37 C38 H38C 109.5
H38A C38 H38C 109.5
H38B C38 H38C 109.5
C37 C39 H39A 109.5
C37 C39 H39B 109.5
H39A C39 H39B 109.5
C37 C39 H39C 109.5
H39A C39 H39C 109.5
H39B C39 H39C 109.5
C42 C41 C46 110.9(2)
C42 C41 P1 108.97(18)
C46 C41 P1 113.49(18)
C42 C41 H41 107.7
C46 C41 H41 107.7
P1 C41 H41 107.7
C41 C42 C43 111.0(3)
C41 C42 H42A 109.4
C43 C42 H42A 109.4
C41 C42 H42B 109.4
C43 C42 H42B 109.4
H42A C42 H42B 108.0
C44 C43 C42 111.3(3)
C44 C43 H43A 109.4
C42 C43 H43A 109.4
C44 C43 H43B 109.4
C42 C43 H43B 109.4
H43A C43 H43B 108.0
C45 C44 C43 111.3(3)
C45 C44 H44A 109.4
C43 C44 H44A 109.4
C45 C44 H44B 109.4
C43 C44 H44B 109.4
H44A C44 H44B 108.0
C44 C45 C46 111.7(3)
C44 C45 H45A 109.3
C46 C45 H45A 109.3
C44 C45 H45B 109.3
C46 C45 H45B 109.3
H45A C45 H45B 107.9
C45 C46 C41 110.0(2)
C45 C46 H46A 109.7
C41 C46 H46A 109.7
C45 C46 H46B 109.7
C41 C46 H46B 109.7
H46A C46 H46B 108.2
C52 C51 C56 113.2(2)
C52 C51 P1 112.11(17)
C56 C51 P1 112.66(18)
C52 C51 H51 106.0
C56 C51 H51 106.0
P1 C51 H51 106.0
C51 C52 C53 109.6(2)
C51 C52 H52A 109.7
C53 C52 H52A 109.7
C51 C52 H52B 109.7
C53 C52 H52B 109.7
H52A C52 H52B 108.2
C54 C53 C52 111.7(2)
C54 C53 H53A 109.3
C52 C53 H53A 109.3
C54 C53 H53B 109.3
C52 C53 H53B 109.3
H53A C53 H53B 107.9
C55 C54 C53 111.5(3)
C55 C54 H54A 109.3
C53 C54 H54A 109.3
C55 C54 H54B 109.3
C53 C54 H54B 109.3
H54A C54 H54B 108.0
C54 C55 C56 111.6(2)
C54 C55 H55A 109.3
C56 C55 H55A 109.3
C54 C55 H55B 109.3
C56 C55 H55B 109.3
H55A C55 H55B 108.0
C55 C56 C51 110.6(2)
C55 C56 H56A 109.5
C51 C56 H56A 109.5
C55 C56 H56B 109.5
C51 C56 H56B 109.5
H56A C56 H56B 108.1
C62 C61 C66 113.3(3)
C62 C61 B1 125.5(3)
C66 C61 B1 121.0(3)
F62 C62 C63 116.0(3)
F62 C62 C61 119.7(3)
C63 C62 C61 124.3(3)
F63 C63 C64 119.5(3)
F63 C63 C62 120.8(3)
C64 C63 C62 119.6(3)
F64 C64 C63 120.4(3)
F64 C64 C65 120.6(3)
C63 C64 C65 119.0(3)
F65 C65 C64 120.1(3)
F65 C65 C66 120.3(3)
C64 C65 C66 119.6(3)
F66 C66 C65 116.4(3)
F66 C66 C61 119.6(3)
C65 C66 C61 124.0(3)
C76 C71 C72 112.7(3)
C76 C71 B1 121.2(2)
C72 C71 B1 126.1(3)
F72 C72 C71 119.4(3)
F72 C72 C73 116.7(3)
C71 C72 C73 123.9(3)
F73 C73 C74 120.1(4)
F73 C73 C72 120.0(4)
C74 C73 C72 119.9(3)
F74 C74 C75 120.9(4)
F74 C74 C73 120.5(4)
C75 C74 C73 118.5(3)
F75 C75 C74 119.0(3)
F75 C75 C76 121.6(3)
C74 C75 C76 119.4(3)
F76 C76 C71 119.1(3)
F76 C76 C75 115.5(3)
C71 C76 C75 125.5(3)
C82 C81 C86 112.9(3)
C82 C81 B1 127.0(3)
C86 C81 B1 120.0(3)
F82 C82 C83 115.8(3)
F82 C82 C81 119.8(3)
C83 C82 C81 124.4(3)
F83 C83 C84 120.0(3)
F83 C83 C82 120.5(3)
C84 C83 C82 119.5(3)
C83 C84 F84 120.6(4)
C83 C84 C85 119.4(3)
F84 C84 C85 120.0(4)
F85 C85 C84 119.8(3)
F85 C85 C86 121.0(3)
C84 C85 C86 119.2(3)
F86 C86 C85 116.1(3)
F86 C86 C81 119.2(3)
C85 C86 C81 124.7(3)

loop_
_geom_bond_atom_site_label_1
_geom_bond_atom_site_label_2
_geom_bond_distance
P1 C11 1.799(2)
P1 C51 1.807(2)
P1 C41 1.818(2)
P1 H1 1.29(2)
B1 C71 1.635(5)
B1 C81 1.638(5)
B1 C61 1.641(4)
B1 H2 1.19(3)
C11 C16 1.395(3)
C11 C12 1.402(3)
C12 C13 1.388(3)
C12 C21 1.506(3)
C13 C14 1.382(4)
C13 H13 0.9400
C14 C15 1.370(4)
C14 H14 0.9400
C15 C16 1.383(4)
C15 H15 0.9400
C16 H16 0.9400
C21 C22 1.402(3)
C21 C26 1.405(3)
C22 C23 1.393(3)
C22 C31 1.516(3)
C23 C24 1.390(4)
C23 H23 0.9400
C24 C25 1.384(3)
C24 C34 1.517(4)
C25 C26 1.392(3)
C25 H25 0.9400
C26 C37 1.523(3)
C31 C33 1.526(4)
C31 C32 1.533(4)
C31 H31 0.9900
C32 H32A 0.9700
C32 H32B 0.9700
C32 H32C 0.9700
C33 H33A 0.9700
C33 H33B 0.9700
C33 H33C 0.9700
C34 C36 1.514(5)
C34 C35 1.523(5)
C34 H34 0.9900
C35 H35A 0.9700
C35 H35B 0.9700
C35 H35C 0.9700
C36 H36A 0.9700
C36 H36B 0.9700
C36 H36C 0.9700
C37 C38 1.518(4)
C37 C39 1.524(4)
C37 H37 0.9900
C38 H38A 0.9700
C38 H38B 0.9700
C38 H38C 0.9700
C39 H39A 0.9700
C39 H39B 0.9700
C39 H39C 0.9700
C41 C42 1.525(4)
C41 C46 1.535(4)
C41 H41 0.9900
C42 C43 1.529(4)
C42 H42A 0.9800
C42 H42B 0.9800
C43 C44 1.518(5)
C43 H43A 0.9800
C43 H43B 0.9800
C44 C45 1.508(5)
C44 H44A 0.9800
C44 H44B 0.9800
C45 C46 1.527(4)
C45 H45A 0.9800
C45 H45B 0.9800
C46 H46A 0.9800
C46 H46B 0.9800
C51 C52 1.523(4)
C51 C56 1.528(3)
C51 H51 0.9900
C52 C53 1.524(4)
C52 H52A 0.9800
C52 H52B 0.9800
C53 C54 1.517(4)
C53 H53A 0.9800
C53 H53B 0.9800
C54 C55 1.510(4)
C54 H54A 0.9800
C54 H54B 0.9800
C55 C56 1.515(4)
C55 H55A 0.9800
C55 H55B 0.9800
C56 H56A 0.9800
C56 H56B 0.9800
C61 C62 1.380(4)
C61 C66 1.382(4)
F62 C62 1.350(3)
C62 C63 1.369(4)
F63 C63 1.355(4)
C63 C64 1.361(5)
F64 C64 1.348(4)
C64 C65 1.364(5)
F65 C65 1.351(3)
C65 C66 1.375(4)
F66 C66 1.352(3)
C71 C76 1.370(4)
C71 C72 1.384(4)
F72 C72 1.344(4)
C72 C73 1.385(5)
F73 C73 1.351(4)
C73 C74 1.366(5)
F74 C74 1.344(4)
C74 C75 1.361(5)
F75 C75 1.347(4)
C75 C76 1.374(4)
F76 C76 1.358(3)
C81 C82 1.380(4)
C81 C86 1.380(4)
F82 C82 1.352(3)
C82 C83 1.379(5)
F83 C83 1.351(4)
C83 C84 1.355(5)
F84 C84 1.356(4)
C84 C85 1.362(5)
F85 C85 1.345(4)
C85 C86 1.375(5)
F86 C86 1.360(3)

loop_
_geom_torsion_atom_site_label_1
_geom_torsion_atom_site_label_2
_geom_torsion_atom_site_label_3
_geom_torsion_atom_site_label_4
_geom_torsion
C51 P1 C11 C16 94.1(2)
C41 P1 C11 C16 -34.6(2)
C51 P1 C11 C12 -84.1(2)
C41 P1 C11 C12 147.10(19)
C16 C11 C12 C13 1.3(4)
P1 C11 C12 C13 179.55(19)
C16 C11 C12 C21 -178.7(2)
P1 C11 C12 C21 -0.5(3)
C11 C12 C13 C14 -1.6(4)
C21 C12 C13 C14 178.4(3)
C12 C13 C14 C15 0.6(5)
C13 C14 C15 C16 0.7(5)
C14 C15 C16 C11 -1.0(5)
C12 C11 C16 C15 0.0(4)
P1 C11 C16 C15 -178.3(2)
C13 C12 C21 C22 -82.1(3)
C11 C12 C21 C22 97.9(3)
C13 C12 C21 C26 98.0(3)
C11 C12 C21 C26 -82.0(3)
C26 C21 C22 C23 2.2(3)
C12 C21 C22 C23 -177.8(2)
C26 C21 C22 C31 -176.5(2)
C12 C21 C22 C31 3.6(3)
C21 C22 C23 C24 -0.3(4)
C31 C22 C23 C24 178.4(2)
C22 C23 C24 C25 -1.5(4)
C22 C23 C24 C34 178.3(3)
C23 C24 C25 C26 1.6(4)
C34 C24 C25 C26 -178.2(3)
C24 C25 C26 C21 0.1(4)
C24 C25 C26 C37 -177.4(2)
C22 C21 C26 C25 -2.1(3)
C12 C21 C26 C25 177.8(2)
C22 C21 C26 C37 175.4(2)
C12 C21 C26 C37 -4.7(3)
C23 C22 C31 C33 36.1(3)
C21 C22 C31 C33 -145.3(2)
C23 C22 C31 C32 -88.0(3)
C21 C22 C31 C32 90.7(3)
C25 C24 C34 C36 -115.0(3)
C23 C24 C34 C36 65.1(4)
C25 C24 C34 C35 119.2(3)
C23 C24 C34 C35 -60.7(4)
C25 C26 C37 C38 83.4(3)
C21 C26 C37 C38 -94.0(3)
C25 C26 C37 C39 -42.5(3)
C21 C26 C37 C39 140.0(3)
C11 P1 C41 C42 -64.8(2)
C51 P1 C41 C42 170.40(18)
C11 P1 C41 C46 171.07(19)
C51 P1 C41 C46 46.2(2)
C46 C41 C42 C43 -56.0(3)
P1 C41 C42 C43 178.4(2)
C41 C42 C43 C44 55.2(4)
C42 C43 C44 C45 -55.3(4)
C43 C44 C45 C46 56.3(4)
C44 C45 C46 C41 -56.5(4)
C42 C41 C46 C45 56.2(3)
P1 C41 C46 C45 179.3(2)
C11 P1 C51 C52 -76.6(2)
C41 P1 C51 C52 49.1(2)
C11 P1 C51 C56 154.26(18)
C41 P1 C51 C56 -80.0(2)
C56 C51 C52 C53 -54.3(3)
P1 C51 C52 C53 176.9(2)
C51 C52 C53 C54 55.0(3)
C52 C53 C54 C55 -56.8(4)
C53 C54 C55 C56 56.1(4)
C54 C55 C56 C51 -54.0(3)
C52 C51 C56 C55 54.1(3)
P1 C51 C56 C55 -177.3(2)
C71 B1 C61 C62 104.1(4)
C81 B1 C61 C62 -25.6(4)
C71 B1 C61 C66 -79.8(3)
C81 B1 C61 C66 150.5(3)
C66 C61 C62 F62 175.7(3)
B1 C61 C62 F62 -8.0(5)
C66 C61 C62 C63 -4.3(5)
B1 C61 C62 C63 172.1(3)
F62 C62 C63 F63 1.9(5)
C61 C62 C63 F63 -178.1(3)
F62 C62 C63 C64 -177.2(3)
C61 C62 C63 C64 2.8(5)
F63 C63 C64 F64 1.5(5)
C62 C63 C64 F64 -179.5(3)
F63 C63 C64 C65 -178.6(3)
C62 C63 C64 C65 0.4(5)
F64 C64 C65 F65 -2.2(5)
C63 C64 C65 F65 177.9(3)
F64 C64 C65 C66 178.2(3)
C63 C64 C65 C66 -1.7(5)
F65 C65 C66 F66 0.3(4)
C64 C65 C66 F66 180.0(3)
F65 C65 C66 C61 -179.7(3)
C64 C65 C66 C61 0.0(5)
C62 C61 C66 F66 -177.1(3)
B1 C61 C66 F66 6.3(4)
C62 C61 C66 C65 2.9(4)
B1 C61 C66 C65 -173.7(3)
C81 B1 C71 C76 -86.6(3)
C61 B1 C71 C76 145.6(3)
C81 B1 C71 C72 96.5(3)
C61 B1 C71 C72 -31.2(4)
C76 C71 C72 F72 177.8(3)
B1 C71 C72 F72 -5.1(5)
C76 C71 C72 C73 -1.1(5)
B1 C71 C72 C73 176.0(3)
F72 C72 C73 F73 1.8(5)
C71 C72 C73 F73 -179.3(3)
F72 C72 C73 C74 -178.6(3)
C71 C72 C73 C74 0.3(6)
F73 C73 C74 F74 0.3(5)
C72 C73 C74 F74 -179.3(3)
F73 C73 C74 C75 -179.5(3)
C72 C73 C74 C75 0.9(5)
F74 C74 C75 F75 -0.3(5)
C73 C74 C75 F75 179.5(3)
F74 C74 C75 C76 179.0(3)
C73 C74 C75 C76 -1.2(5)
C72 C71 C76 F76 -179.0(3)
B1 C71 C76 F76 3.8(4)
C72 C71 C76 C75 0.8(4)
B1 C71 C76 C75 -176.5(3)
F75 C75 C76 F76 -0.6(4)
C74 C75 C76 F76 -179.8(3)
F75 C75 C76 C71 179.6(3)
C74 C75 C76 C71 0.4(5)
C71 B1 C81 C82 -16.2(4)
C61 B1 C81 C82 112.4(3)
C71 B1 C81 C86 165.6(3)
C61 B1 C81 C86 -65.8(3)
C86 C81 C82 F82 177.3(3)
B1 C81 C82 F82 -1.0(4)
C86 C81 C82 C83 -1.8(4)
B1 C81 C82 C83 180.0(3)
F82 C82 C83 F83 1.1(5)
C81 C82 C83 F83 -179.8(3)
F82 C82 C83 C84 -177.1(3)
C81 C82 C83 C84 2.0(5)
F83 C83 C84 F84 0.7(6)
C82 C83 C84 F84 178.9(3)
F83 C83 C84 C85 -179.2(3)
C82 C83 C84 C85 -1.0(5)
C83 C84 C85 F85 178.7(3)
F84 C84 C85 F85 -1.3(5)
C83 C84 C85 C86 0.0(5)
F84 C84 C85 C86 -179.9(3)
F85 C85 C86 F86 0.9(5)
C84 C85 C86 F86 179.6(3)
F85 C85 C86 C81 -178.6(3)
C84 C85 C86 C81 0.1(5)
C82 C81 C86 F86 -178.7(3)
B1 C81 C86 F86 -0.3(4)
C82 C81 C86 C85 0.7(5)
B1 C81 C86 C85 179.1(3)
